data_4086232
loop_
_publ_author_name
'Corbey, Jordan F.'
'Woen, David H.'
'Palumbo, Chad T.'
'Fieser, Megan E.'
'Ziller, Joseph W.'
'Furche, Filipp'
'Evans, William J.'

_publ_section_title
;
 Ligand Effects in the Synthesis of Ln2+Complexes by Reduction of
 Tris(cyclopentadienyl) Precursors Including C--H Bond Activation of an
 Indenyl Anion
;
_journal_issue 15
_journal_name_full Organometallics
_journal_page_first 3909
_journal_paper_doi 10.1021/acs.organomet.5b00500
_journal_volume 34
_journal_year 2015
_chemical_formula_sum 'C78 H90 Cl Dy2 Na O6'
_chemical_formula_weight 1506.93
_space_group_crystal_system triclinic
_space_group_IT_number 2
_space_group_name_Hall '-P 1'
_space_group_name_H-M_alt 'P -1'
_symmetry_space_group_name_Hall '-P 1'
_symmetry_space_group_name_H-M 'P -1'
_atom_sites_solution_hydrogens geom
_atom_sites_solution_primary direct
_atom_sites_solution_secondary difmap
_audit_creation_method SHELXL-2014/7
_cell_angle_alpha 99.3597(6)
_cell_angle_beta 109.9880(6)
_cell_angle_gamma 113.9656(6)
_cell_formula_units_Z 2
_cell_length_a 15.2268(8)
_cell_length_b 16.2771(9)
_cell_length_c 16.3982(9)
_cell_measurement_reflns_used 9972
_cell_measurement_temperature 128(2)
_cell_measurement_theta_max 28.69
_cell_measurement_theta_min 2.54
_cell_volume 3268.0(3)
_computing_cell_refinement 'Bruker SAINT 8.34a, 2013'
_computing_data_collection 'Bruker APEX2 2014.1-1, 2014'
_computing_data_reduction 'Bruker SAINT 8.34a, 2013'
_computing_molecular_graphics 'Bruker SHELXTL'
_computing_publication_material 'Bruker SHELXTL'
_computing_structure_refinement 'SHELXL-2014/7 (Sheldrick, 2014)'
_computing_structure_solution 'Bruker SHELXTL 2013/1'
_diffrn_ambient_temperature 128(2)
_diffrn_measured_fraction_theta_full 0.998
_diffrn_measured_fraction_theta_max 0.904
_diffrn_measurement_device_type 'Bruker SMART APEX II CCD'
_diffrn_measurement_method '\f and \w scans'
_diffrn_radiation_type MoK\a
_diffrn_radiation_wavelength 0.71073
_diffrn_reflns_av_R_equivalents 0.0144
_diffrn_reflns_av_unetI/netI 0.0182
_diffrn_reflns_laue_measured_fraction_full 0.998
_diffrn_reflns_laue_measured_fraction_max 0.904
_diffrn_reflns_limit_h_max 19
_diffrn_reflns_limit_h_min -19
_diffrn_reflns_limit_k_max 20
_diffrn_reflns_limit_k_min -21
_diffrn_reflns_limit_l_max 21
_diffrn_reflns_limit_l_min -20
_diffrn_reflns_number 38550
_diffrn_reflns_point_group_measured_fraction_full 0.998
_diffrn_reflns_point_group_measured_fraction_max 0.904
_diffrn_reflns_theta_full 25.500
_diffrn_reflns_theta_max 28.693
_diffrn_reflns_theta_min 1.411
_diffrn_source 'fine-focus sealed tube'
_exptl_absorpt_coefficient_mu 2.371
_exptl_absorpt_correction_T_max 0.6813
_exptl_absorpt_correction_T_min 0.5467
_exptl_absorpt_correction_type numerical
_exptl_absorpt_process_details 'Bruker SADABS 2014/5'
_exptl_crystal_colour yellow
_exptl_crystal_density_diffrn 1.531
_exptl_crystal_density_meas ?
_exptl_crystal_density_method not_measured
_exptl_crystal_description block
_exptl_crystal_F_000 1532
_exptl_crystal_size_max 0.342
_exptl_crystal_size_mid 0.315
_exptl_crystal_size_min 0.284
_refine_diff_density_max 1.529
_refine_diff_density_min -0.730
_refine_diff_density_rms 0.091
_refine_ls_extinction_method none
_refine_ls_goodness_of_fit_ref 1.058
_refine_ls_hydrogen_treatment constr
_refine_ls_matrix_type full
_refine_ls_number_parameters 823
_refine_ls_number_reflns 15264
_refine_ls_number_restraints 0
_refine_ls_restrained_S_all 1.058
_refine_ls_R_factor_all 0.0271
_refine_ls_R_factor_gt 0.0237
_refine_ls_shift/su_max 0.004
_refine_ls_shift/su_mean 0.000
_refine_ls_structure_factor_coef Fsqd
_refine_ls_weighting_details 'w=1/[\s^2^(Fo^2^)+(0.0284P)^2^+4.4797P] where P=(Fo^2^+2Fc^2^)/3'
_refine_ls_weighting_scheme calc
_refine_ls_wR_factor_gt 0.0575
_refine_ls_wR_factor_ref 0.0594
_reflns_Friedel_coverage 0.000
_reflns_number_gt 13847
_reflns_number_total 15264
_reflns_threshold_expression 'I > 2\s(I)'
_cod_data_source_file om5b00500_si_007.cif
_cod_data_source_block jfc64
_cod_depositor_comments
;
The following automatic conversions were performed:

'_exptl_crystal_density_meas' value 'not_measured' was changed to '?'
- the value is perceived as not measured.

Automatic conversion script
Id: cif_fix_values 3271 2015-04-21 07:52:19Z andrius 
;
_cod_database_code 4086232
_shelx_shelxl_version_number 2014/7
_shelx_space_group_comment
; 
The symmetry employed for this shelxl refinement is uniquely defined 
by the following loop, which should always be used as a source of 
symmetry information in preference to the above space-group names. 
They are only intended as comments. 
;
_shelx_estimated_absorpt_t_min 0.498
_shelx_estimated_absorpt_t_max 0.552

loop_
_space_group_symop_operation_xyz
'x, y, z'
'-x, -y, -z'

loop_
_atom_site_label
_atom_site_type_symbol
_atom_site_fract_x
_atom_site_fract_y
_atom_site_fract_z
_atom_site_U_iso_or_equiv
_atom_site_adp_type
_atom_site_occupancy
_atom_site_site_symmetry_order
_atom_site_calc_flag
_atom_site_refinement_flags_posn
_atom_site_refinement_flags_adp
_atom_site_refinement_flags_occupancy
_atom_site_disorder_assembly
_atom_site_disorder_group
Dy1 Dy 1.11166(2) 0.29582(2) 0.45577(2) 0.01136(3) Uani 1 1 d . . . . .
Dy2 Dy 0.91260(2) 0.21414(2) 0.07899(2) 0.01181(3) Uani 1 1 d . . . . .
Cl1 Cl 1.01956(4) 0.27086(4) 0.27030(3) 0.01435(10) Uani 1 1 d . . . . .
C1 C 1.25700(18) 0.23877(17) 0.54752(17) 0.0183(5) Uani 1 1 d . . . . .
H1A H 1.2758 0.2360 0.6113 0.022 Uiso 1 1 calc R U . . .
C2 C 1.30981(18) 0.31911(17) 0.52594(17) 0.0183(5) Uani 1 1 d . . . . .
H2A H 1.3761 0.3803 0.5722 0.022 Uiso 1 1 calc R U . . .
C3 C 1.27085(18) 0.29390(17) 0.42907(17) 0.0173(5) Uani 1 1 d . . . . .
H3A H 1.3074 0.3331 0.3976 0.021 Uiso 1 1 calc R U . . .
C4 C 1.19821(18) 0.19212(16) 0.38923(16) 0.0156(4) Uani 1 1 d . . . . .
C5 C 1.14115(18) 0.12610(17) 0.29753(17) 0.0178(5) Uani 1 1 d . . . . .
H5A H 1.1431 0.1479 0.2475 0.021 Uiso 1 1 calc R U . . .
C6 C 1.08270(19) 0.02979(17) 0.28157(17) 0.0204(5) Uani 1 1 d . . . . .
H6A H 1.0454 -0.0149 0.2201 0.025 Uiso 1 1 calc R U . . .
C7 C 1.07708(19) -0.00402(17) 0.35497(18) 0.0203(5) Uani 1 1 d . . . . .
H7A H 1.0365 -0.0710 0.3420 0.024 Uiso 1 1 calc R U . . .
C8 C 1.12924(19) 0.05841(17) 0.44432(17) 0.0186(5) Uani 1 1 d . . . . .
H8A H 1.1239 0.0352 0.4929 0.022 Uiso 1 1 calc R U . . .
C9 C 1.19099(18) 0.15767(17) 0.46346(16) 0.0164(4) Uani 1 1 d . . . . .
C10 C 1.09791(19) 0.45412(16) 0.47750(17) 0.0180(5) Uani 1 1 d . . . . .
H10A H 1.0302 0.4563 0.4466 0.022 Uiso 1 1 calc R U . . .
C11 C 1.1385(2) 0.45105(16) 0.56717(17) 0.0195(5) Uani 1 1 d . . . . .
H11A H 1.1027 0.4498 0.6083 0.023 Uiso 1 1 calc R U . . .
C12 C 1.24584(19) 0.47134(17) 0.59757(16) 0.0198(5) Uani 1 1 d . . . . .
H12A H 1.2957 0.4825 0.6619 0.024 Uiso 1 1 calc R U . . .
C13 C 1.27813(19) 0.49817(16) 0.52942(17) 0.0183(5) Uani 1 1 d . . . . .
C14 C 1.3779(2) 0.53378(17) 0.52596(19) 0.0231(5) Uani 1 1 d . . . . .
H14A H 1.4393 0.5407 0.5748 0.028 Uiso 1 1 calc R U . . .
C15 C 1.3850(2) 0.55819(17) 0.4514(2) 0.0248(5) Uani 1 1 d . . . . .
H15A H 1.4520 0.5828 0.4492 0.030 Uiso 1 1 calc R U . . .
C16 C 1.2939(2) 0.54723(17) 0.37760(18) 0.0238(5) Uani 1 1 d . . . . .
H16A H 1.3012 0.5655 0.3271 0.029 Uiso 1 1 calc R U . . .
C17 C 1.1950(2) 0.51071(16) 0.37736(17) 0.0203(5) Uani 1 1 d . . . . .
H17A H 1.1340 0.5018 0.3264 0.024 Uiso 1 1 calc R U . . .
C18 C 1.18532(18) 0.48660(15) 0.45406(16) 0.0159(4) Uani 1 1 d . . . . .
C19 C 1.00561(19) 0.23930(18) 0.55960(17) 0.0195(5) Uani 1 1 d . . . . .
H19A H 1.0360 0.2702 0.6281 0.023 Uiso 1 1 calc R U . . .
C20 C 1.01224(19) 0.16170(18) 0.51596(17) 0.0192(5) Uani 1 1 d . . . . .
H20A H 1.0449 0.1272 0.5492 0.023 Uiso 1 1 calc R U . . .
C21 C 0.94649(18) 0.12718(16) 0.41934(17) 0.0172(4) Uani 1 1 d . . . . .
H21A H 0.9251 0.0647 0.3748 0.021 Uiso 1 1 calc R U . . .
C22 C 0.88965(18) 0.17912(16) 0.40343(16) 0.0148(4) Uani 1 1 d . . . . .
C23 C 0.80808(18) 0.17099(16) 0.32273(16) 0.0163(4) Uani 1 1 d . . . . .
H23A H 0.7842 0.1261 0.2643 0.020 Uiso 1 1 calc R U . . .
C24 C 0.76362(18) 0.22870(17) 0.32973(17) 0.0173(4) Uani 1 1 d . . . . .
H24A H 0.7072 0.2219 0.2759 0.021 Uiso 1 1 calc R U . . .
C25 C 0.80034(18) 0.29807(17) 0.41557(17) 0.0179(5) Uani 1 1 d . . . . .
H25A H 0.7692 0.3380 0.4182 0.021 Uiso 1 1 calc R U . . .
C26 C 0.87995(19) 0.30855(17) 0.49477(17) 0.0181(5) Uani 1 1 d . . . . .
H26A H 0.9044 0.3556 0.5520 0.022 Uiso 1 1 calc R U . . .
C27 C 0.92560(18) 0.24864(17) 0.49059(16) 0.0161(4) Uani 1 1 d . . . . .
C28 C 0.75598(18) 0.25264(17) -0.02336(16) 0.0168(4) Uani 1 1 d . . . . .
H28A H 0.7306 0.2443 -0.0906 0.020 Uiso 1 1 calc R U . . .
C29 C 0.71221(18) 0.18161(17) 0.01209(17) 0.0172(4) Uani 1 1 d . . . . .
H29A H 0.6468 0.1170 -0.0264 0.021 Uiso 1 1 calc R U . . .
C30 C 0.75730(17) 0.22259(16) 0.10929(16) 0.0150(4) Uani 1 1 d . . . . .
H30A H 0.7274 0.1915 0.1487 0.018 Uiso 1 1 calc R U . . .
C31 C 0.82439(17) 0.32377(16) 0.13486(16) 0.0143(4) Uani 1 1 d . . . . .
C32 C 0.88345(18) 0.40083(17) 0.22032(16) 0.0169(4) Uani 1 1 d . . . . .
H32A H 0.8883 0.3891 0.2761 0.020 Uiso 1 1 calc R U . . .
C33 C 0.93399(19) 0.49337(17) 0.22140(17) 0.0197(5) Uani 1 1 d . . . . .
H33A H 0.9725 0.5456 0.2784 0.024 Uiso 1 1 calc R U . . .
C34 C 0.92963(18) 0.51198(17) 0.13921(18) 0.0196(5) Uani 1 1 d . . . . .
H34A H 0.9646 0.5765 0.1419 0.023 Uiso 1 1 calc R U . . .
C35 C 0.87592(18) 0.43867(17) 0.05577(17) 0.0175(5) Uani 1 1 d . . . . .
H35A H 0.8749 0.4520 0.0013 0.021 Uiso 1 1 calc R U . . .
C36 C 0.82194(17) 0.34285(16) 0.05182(16) 0.0147(4) Uani 1 1 d . . . . .
C37 C 1.07118(19) 0.37591(17) 0.09670(18) 0.0190(5) Uani 1 1 d . . . . .
H37A H 1.0946 0.4412 0.1374 0.023 Uiso 1 1 calc R U . . .
C38 C 0.9991(2) 0.33370(19) 0.00145(18) 0.0221(5) Uani 1 1 d . . . . .
H38A H 0.9634 0.3647 -0.0347 0.027 Uiso 1 1 calc R U . . .
C39 C 1.0031(2) 0.25304(19) -0.03812(17) 0.0220(5) Uani 1 1 d . . . . .
H39A H 0.9672 0.2160 -0.1060 0.026 Uiso 1 1 calc R U . . .
C40 C 1.08785(19) 0.24922(17) 0.03080(17) 0.0179(5) Uani 1 1 d . . . . .
C41 C 1.1348(2) 0.19009(18) 0.02790(18) 0.0216(5) Uani 1 1 d . . . . .
H41A H 1.1064 0.1385 -0.0274 0.026 Uiso 1 1 calc R U . . .
C42 C 1.2216(2) 0.20829(18) 0.10574(19) 0.0216(5) Uani 1 1 d . . . . .
H42A H 1.2546 0.1699 0.1038 0.026 Uiso 1 1 calc R U . . .
C43 C 1.26307(19) 0.28328(18) 0.18915(18) 0.0204(5) Uani 1 1 d . . . . .
H43A H 1.3237 0.2946 0.2421 0.024 Uiso 1 1 calc R U . . .
C44 C 1.21739(19) 0.33991(17) 0.19499(17) 0.0186(5) Uani 1 1 d . . . . .
H44A H 1.2442 0.3883 0.2521 0.022 Uiso 1 1 calc R U . . .
C45 C 1.13015(18) 0.32555(16) 0.11524(17) 0.0162(4) Uani 1 1 d . . . . .
C46 C 0.87290(19) 0.04600(16) 0.11648(17) 0.0187(5) Uani 1 1 d . . . . .
H46A H 0.8961 0.0419 0.1799 0.022 Uiso 1 1 calc R U . . .
C47 C 0.9357(2) 0.06276(17) 0.06868(18) 0.0203(5) Uani 1 1 d . . . . .
H47A H 1.0071 0.0655 0.0912 0.024 Uiso 1 1 calc R U . . .
C48 C 0.8706(2) 0.04500(17) -0.02473(17) 0.0201(5) Uani 1 1 d . . . . .
H48A H 0.8908 0.0360 -0.0761 0.024 Uiso 1 1 calc R U . . .
C49 C 0.76301(19) 0.00978(16) -0.03711(17) 0.0179(5) Uani 1 1 d . . . . .
C50 C 0.6630(2) -0.02841(17) -0.11657(18) 0.0224(5) Uani 1 1 d . . . . .
H50A H 0.6608 -0.0286 -0.1752 0.027 Uiso 1 1 calc R U . . .
C51 C 0.5698(2) -0.06497(18) -0.10755(19) 0.0256(5) Uani 1 1 d . . . . .
H51A H 0.5027 -0.0916 -0.1609 0.031 Uiso 1 1 calc R U . . .
C52 C 0.5709(2) -0.06404(17) -0.0205(2) 0.0250(5) Uani 1 1 d . . . . .
H52A H 0.5048 -0.0897 -0.0165 0.030 Uiso 1 1 calc R U . . .
C53 C 0.6664(2) -0.02645(17) 0.05799(19) 0.0219(5) Uani 1 1 d . . . . .
H53A H 0.6668 -0.0252 0.1162 0.026 Uiso 1 1 calc R U . . .
C54 C 0.76428(19) 0.01042(16) 0.05114(16) 0.0174(5) Uani 1 1 d . . . . .
C55 C 1.3603(2) 0.5911(2) 0.8678(2) 0.0353(7) Uani 1 1 d . . . . .
H55A H 1.3229 0.6023 0.9035 0.042 Uiso 1 1 calc R U . . .
H55B H 1.3136 0.5251 0.8216 0.042 Uiso 1 1 calc R U . . .
C56 C 1.3837(2) 0.66375(19) 0.81945(18) 0.0224(5) Uani 1 1 d . . . . .
H56A H 1.3883 0.7232 0.8521 0.027 Uiso 1 1 calc R U . . .
H56B H 1.3280 0.6368 0.7543 0.027 Uiso 1 1 calc R U . . .
C57 C 1.4924(2) 0.68214(19) 0.82533(19) 0.0242(5) Uani 1 1 d . . . . .
H57A H 1.4839 0.6326 0.7747 0.029 Uiso 1 1 calc R U . . .
H57B H 1.5335 0.7464 0.8232 0.029 Uiso 1 1 calc R U . . .
C58 C 1.5456(2) 0.6761(2) 0.9178(2) 0.0302(6) Uani 1 1 d . . . . .
H58A H 1.6009 0.6581 0.9199 0.036 Uiso 1 1 calc R U . . .
H58B H 1.5805 0.7385 0.9679 0.036 Uiso 1 1 calc R U . . .
C59 C 1.3461(3) 0.5502(4) 1.0843(2) 0.0698(15) Uani 1 1 d . . . . .
H59A H 1.2777 0.4882 1.0519 0.084 Uiso 1 1 calc R U . . .
H59B H 1.3467 0.5882 1.0430 0.084 Uiso 1 1 calc R U . . .
C60 C 1.3529(3) 0.6020(2) 1.1699(2) 0.0356(7) Uani 1 1 d . . . . .
H60A H 1.2916 0.5623 1.1806 0.043 Uiso 1 1 calc R U . . .
H60B H 1.3534 0.6626 1.1677 0.043 Uiso 1 1 calc R U . . .
C61 C 1.4588(2) 0.6221(2) 1.24518(19) 0.0310(6) Uani 1 1 d . . . . .
H61A H 1.5178 0.6872 1.2603 0.037 Uiso 1 1 calc R U . . .
H61B H 1.4526 0.6156 1.3023 0.037 Uiso 1 1 calc R U . . .
C62 C 1.4771(2) 0.5455(2) 1.2011(2) 0.0340(6) Uani 1 1 d . . . . .
H62A H 1.5549 0.5665 1.2272 0.041 Uiso 1 1 calc R U . . .
H62B H 1.4392 0.4849 1.2106 0.041 Uiso 1 1 calc R U . . .
C63 C 1.6737(2) 0.7233(2) 1.1583(2) 0.0351(7) Uani 1 1 d . . . . .
H63A H 1.6743 0.7203 1.2183 0.042 Uiso 1 1 calc R U . . .
H63B H 1.6112 0.7295 1.1221 0.042 Uiso 1 1 calc R U . . .
C64 C 1.7780(2) 0.80722(19) 1.1737(2) 0.0281(6) Uani 1 1 d . . . . .
H64A H 1.8078 0.8615 1.2309 0.034 Uiso 1 1 calc R U . . .
H64B H 1.7678 0.8297 1.1203 0.034 Uiso 1 1 calc R U . . .
C65 C 1.8498(2) 0.7622(2) 1.1827(2) 0.0288(6) Uani 1 1 d . . . . .
H65A H 1.9084 0.7967 1.1667 0.035 Uiso 1 1 calc R U . . .
H65B H 1.8815 0.7615 1.2461 0.035 Uiso 1 1 calc R U . . .
C66 C 1.7713(2) 0.6617(2) 1.1130(2) 0.0325(6) Uani 1 1 d . . . . .
H66A H 1.7696 0.6589 1.0517 0.039 Uiso 1 1 calc R U . . .
H66B H 1.7927 0.6158 1.1332 0.039 Uiso 1 1 calc R U . . .
C67 C 0.3046(3) -0.2304(3) -0.6188(3) 0.0221(8) Uani 0.6 1 d . . P A 1
H67A H 0.2868 -0.2545 -0.5717 0.026 Uiso 0.6 1 calc R U P A 1
H67B H 0.3662 -0.2368 -0.6197 0.026 Uiso 0.6 1 calc R U P A 1
C67A C 0.3161(6) -0.2030(5) -0.6832(5) 0.0299(15) Uani 0.4 1 d . . P A 2
H67C H 0.3220 -0.1772 -0.7329 0.036 Uiso 0.4 1 calc R U P A 2
H67D H 0.3708 -0.2230 -0.6618 0.036 Uiso 0.4 1 calc R U P A 2
C68 C 0.2077(2) -0.2818(2) -0.7139(2) 0.0345(7) Uani 1 1 d . . . . .
H68C H 0.2294 -0.2718 -0.7635 0.041 Uiso 0.6 1 calc R U P A 1
H68D H 0.1664 -0.3515 -0.7267 0.041 Uiso 0.6 1 calc R U P A 1
H68A H 0.2081 -0.3220 -0.6746 0.041 Uiso 0.4 1 calc R U P A 2
H68B H 0.1769 -0.3228 -0.7792 0.041 Uiso 0.4 1 calc R U P A 2
C69 C 0.1442(2) -0.2328(2) -0.7040(2) 0.0380(7) Uani 1 1 d . . . . .
H69A H 0.1040 -0.2291 -0.7638 0.046 Uiso 1 1 calc R U . . .
H69B H 0.0927 -0.2673 -0.6812 0.046 Uiso 1 1 calc R U . . .
C70 C 0.2280(3) -0.1357(2) -0.6352(3) 0.0612(13) Uani 1 1 d . . . . .
H70A H 0.2291 -0.0870 -0.6646 0.073 Uiso 1 1 calc R U . . .
H70B H 0.2106 -0.1227 -0.5833 0.073 Uiso 1 1 calc R U . . .
C71 C 0.6009(3) -0.1355(3) -0.4118(3) 0.0608(13) Uani 1 1 d . . . . .
H71A H 0.6760 -0.0816 -0.3770 0.073 Uiso 1 1 calc R U . . .
H71B H 0.5917 -0.1714 -0.4717 0.073 Uiso 1 1 calc R U . . .
C72 C 0.5795(2) -0.2008(2) -0.35723(19) 0.0248(5) Uani 1 1 d . . . . .
H72A H 0.6333 -0.1682 -0.2911 0.030 Uiso 1 1 calc R U . . .
H72B H 0.5796 -0.2602 -0.3829 0.030 Uiso 1 1 calc R U . . .
C73 C 0.4676(2) -0.22222(19) -0.3696(2) 0.0243(5) Uani 1 1 d . . . . .
H73C H 0.4107 -0.2785 -0.4262 0.029 Uiso 0.6 1 calc R U P B 1
H73D H 0.4575 -0.2346 -0.3154 0.029 Uiso 0.6 1 calc R U P B 1
H73A H 0.4212 -0.2909 -0.3816 0.029 Uiso 0.4 1 calc R U P C 2
H73B H 0.4716 -0.1826 -0.3144 0.029 Uiso 0.4 1 calc R U P C 2
C74 C 0.4659(3) -0.1339(3) -0.3776(3) 0.0187(8) Uani 0.6 1 d . . P A 1
H74A H 0.4981 -0.0851 -0.3158 0.022 Uiso 0.6 1 calc R U P A 1
H74B H 0.3915 -0.1475 -0.4140 0.022 Uiso 0.6 1 calc R U P A 1
C74A C 0.4288(5) -0.1969(4) -0.4488(4) 0.0207(12) Uani 0.4 1 d . . P A 2
H74C H 0.3685 -0.1857 -0.4527 0.025 Uiso 0.4 1 calc R U P A 2
H74D H 0.4054 -0.2469 -0.5070 0.025 Uiso 0.4 1 calc R U P A 2
C75 C 0.6530(3) -0.0375(3) -0.5995(2) 0.0541(10) Uani 1 1 d . . . . .
H75A H 0.6740 -0.0700 -0.5566 0.065 Uiso 1 1 calc R U . . .
H75B H 0.7083 0.0315 -0.5712 0.065 Uiso 1 1 calc R U . . .
C76 C 0.6476(2) -0.0801(2) -0.6901(2) 0.0285(6) Uani 1 1 d . . . . .
H76A H 0.6399 -0.1447 -0.6984 0.034 Uiso 1 1 calc R U . . .
H76B H 0.7122 -0.0384 -0.6958 0.034 Uiso 1 1 calc R U . . .
C77 C 0.5468(2) -0.0853(2) -0.7592(2) 0.0313(6) Uani 1 1 d . . . . .
H77C H 0.5633 -0.0233 -0.7691 0.038 Uiso 0.5 1 calc R U P D 1
H77D H 0.5136 -0.1367 -0.8196 0.038 Uiso 0.5 1 calc R U P D 1
H77A H 0.5582 -0.0629 -0.8093 0.038 Uiso 0.5 1 calc R U P E 2
H77B H 0.4840 -0.1510 -0.7868 0.038 Uiso 0.5 1 calc R U P E 2
C78 C 0.4757(3) -0.1072(3) -0.7134(3) 0.0148(8) Uani 0.5 1 d . . P A 1
H78A H 0.4389 -0.1765 -0.7229 0.018 Uiso 0.5 1 calc R U P A 1
H78B H 0.4210 -0.0876 -0.7367 0.018 Uiso 0.5 1 calc R U P A 1
C78A C 0.5336(5) -0.0164(5) -0.6960(5) 0.0378(14) Uani 0.5 1 d . . P A 2
H78C H 0.5873 0.0514 -0.6800 0.045 Uiso 0.5 1 calc R U P A 2
H78D H 0.4602 -0.0251 -0.7241 0.045 Uiso 0.5 1 calc R U P A 2
Na1 Na 1.5000 0.5000 1.0000 0.0150(2) Uani 1 2 d S . P . .
Na2 Na 0.5000 0.0000 -0.5000 0.0155(2) Uani 1 2 d S . P A .
O1 O 1.45978(16) 0.60259(16) 0.92765(15) 0.0335(5) Uani 1 1 d . . . . .
O2 O 1.43303(16) 0.53347(17) 1.10402(13) 0.0348(5) Uani 1 1 d . . . . .
O3 O 1.66849(15) 0.63872(13) 1.10761(15) 0.0309(4) Uani 1 1 d . . . . .
O4 O 0.32727(16) -0.12900(16) -0.6019(2) 0.0552(8) Uani 1 1 d . . . . .
O5 O 0.5326(2) -0.1013(2) -0.4270(2) 0.0612(9) Uani 1 1 d . . . . .
O6 O 0.55408(18) -0.0477(2) -0.61245(14) 0.0425(6) Uani 1 1 d . . . . .

loop_
_atom_site_aniso_label
_atom_site_aniso_U_11
_atom_site_aniso_U_22
_atom_site_aniso_U_33
_atom_site_aniso_U_23
_atom_site_aniso_U_13
_atom_site_aniso_U_12
Dy1 0.01015(5) 0.01258(5) 0.01149(5) 0.00515(4) 0.00482(4) 0.00552(4)
Dy2 0.01144(5) 0.01405(5) 0.01148(5) 0.00535(4) 0.00559(4) 0.00702(4)
Cl1 0.0141(2) 0.0168(2) 0.0117(2) 0.00585(19) 0.0051(2) 0.0076(2)
C1 0.0138(10) 0.0207(11) 0.0189(11) 0.0078(9) 0.0039(9) 0.0098(9)
C2 0.0114(10) 0.0197(11) 0.0225(12) 0.0063(9) 0.0048(9) 0.0092(9)
C3 0.0120(10) 0.0197(11) 0.0232(12) 0.0089(9) 0.0086(9) 0.0094(9)
C4 0.0123(10) 0.0190(11) 0.0200(11) 0.0096(9) 0.0074(9) 0.0106(9)
C5 0.0167(11) 0.0219(12) 0.0199(11) 0.0092(9) 0.0085(9) 0.0131(10)
C6 0.0176(11) 0.0191(11) 0.0207(12) 0.0039(9) 0.0048(10) 0.0100(10)
C7 0.0145(11) 0.0158(11) 0.0289(13) 0.0084(10) 0.0070(10) 0.0081(9)
C8 0.0160(11) 0.0213(12) 0.0244(12) 0.0138(10) 0.0095(10) 0.0118(10)
C9 0.0121(10) 0.0203(11) 0.0199(11) 0.0102(9) 0.0062(9) 0.0105(9)
C10 0.0185(11) 0.0148(11) 0.0222(12) 0.0053(9) 0.0099(10) 0.0094(9)
C11 0.0228(12) 0.0149(11) 0.0184(12) 0.0009(9) 0.0113(10) 0.0077(10)
C12 0.0191(11) 0.0165(11) 0.0138(11) 0.0004(9) 0.0037(9) 0.0052(9)
C13 0.0179(11) 0.0114(10) 0.0186(11) 0.0010(9) 0.0054(9) 0.0053(9)
C14 0.0165(11) 0.0150(11) 0.0286(13) 0.0036(10) 0.0063(10) 0.0046(9)
C15 0.0201(12) 0.0153(11) 0.0372(15) 0.0060(11) 0.0173(11) 0.0049(10)
C16 0.0301(14) 0.0173(11) 0.0260(13) 0.0084(10) 0.0174(11) 0.0092(10)
C17 0.0234(12) 0.0144(11) 0.0221(12) 0.0067(9) 0.0105(10) 0.0083(10)
C18 0.0166(11) 0.0101(10) 0.0187(11) 0.0032(8) 0.0072(9) 0.0059(9)
C19 0.0198(11) 0.0268(12) 0.0184(11) 0.0137(10) 0.0117(10) 0.0124(10)
C20 0.0185(11) 0.0236(12) 0.0249(12) 0.0183(10) 0.0140(10) 0.0114(10)
C21 0.0148(10) 0.0142(10) 0.0249(12) 0.0105(9) 0.0108(10) 0.0065(9)
C22 0.0126(10) 0.0139(10) 0.0196(11) 0.0083(9) 0.0091(9) 0.0056(9)
C23 0.0125(10) 0.0155(10) 0.0176(11) 0.0055(9) 0.0069(9) 0.0044(9)
C24 0.0127(10) 0.0197(11) 0.0199(11) 0.0096(9) 0.0073(9) 0.0076(9)
C25 0.0154(11) 0.0180(11) 0.0247(12) 0.0094(10) 0.0120(10) 0.0091(9)
C26 0.0167(11) 0.0185(11) 0.0189(11) 0.0049(9) 0.0104(9) 0.0073(9)
C27 0.0141(10) 0.0191(11) 0.0170(11) 0.0097(9) 0.0090(9) 0.0069(9)
C28 0.0145(10) 0.0195(11) 0.0147(11) 0.0046(9) 0.0035(9) 0.0100(9)
C29 0.0114(10) 0.0172(11) 0.0215(12) 0.0048(9) 0.0054(9) 0.0082(9)
C30 0.0114(10) 0.0161(10) 0.0203(11) 0.0072(9) 0.0085(9) 0.0078(9)
C31 0.0120(10) 0.0192(11) 0.0173(11) 0.0082(9) 0.0074(9) 0.0112(9)
C32 0.0144(10) 0.0205(11) 0.0165(11) 0.0054(9) 0.0064(9) 0.0102(9)
C33 0.0153(11) 0.0182(11) 0.0203(12) 0.0024(9) 0.0049(9) 0.0082(9)
C34 0.0136(10) 0.0157(11) 0.0280(13) 0.0084(10) 0.0075(10) 0.0074(9)
C35 0.0144(10) 0.0196(11) 0.0220(12) 0.0117(9) 0.0086(9) 0.0095(9)
C36 0.0116(10) 0.0169(11) 0.0161(11) 0.0066(9) 0.0049(9) 0.0083(9)
C37 0.0182(11) 0.0184(11) 0.0283(13) 0.0135(10) 0.0148(10) 0.0103(10)
C38 0.0240(12) 0.0305(13) 0.0277(13) 0.0223(11) 0.0184(11) 0.0173(11)
C39 0.0239(12) 0.0333(14) 0.0172(12) 0.0138(10) 0.0137(10) 0.0162(11)
C40 0.0180(11) 0.0216(11) 0.0214(12) 0.0113(10) 0.0145(10) 0.0102(10)
C41 0.0245(12) 0.0200(12) 0.0260(13) 0.0079(10) 0.0177(11) 0.0110(10)
C42 0.0216(12) 0.0207(12) 0.0362(14) 0.0168(11) 0.0202(11) 0.0140(10)
C43 0.0150(11) 0.0239(12) 0.0276(13) 0.0151(10) 0.0112(10) 0.0106(10)
C44 0.0158(11) 0.0183(11) 0.0217(12) 0.0080(9) 0.0101(10) 0.0068(9)
C45 0.0154(10) 0.0168(11) 0.0230(12) 0.0113(9) 0.0133(9) 0.0084(9)
C46 0.0200(11) 0.0142(10) 0.0207(12) 0.0076(9) 0.0066(10) 0.0092(9)
C47 0.0189(11) 0.0160(11) 0.0257(13) 0.0068(10) 0.0081(10) 0.0103(10)
C48 0.0213(12) 0.0169(11) 0.0218(12) 0.0027(9) 0.0102(10) 0.0105(10)
C49 0.0199(11) 0.0125(10) 0.0192(11) 0.0031(9) 0.0072(10) 0.0085(9)
C50 0.0246(13) 0.0170(11) 0.0184(12) 0.0015(9) 0.0042(10) 0.0103(10)
C51 0.0188(12) 0.0162(11) 0.0267(13) 0.0013(10) 0.0006(10) 0.0062(10)
C52 0.0172(12) 0.0156(11) 0.0356(15) 0.0058(10) 0.0104(11) 0.0049(10)
C53 0.0239(12) 0.0133(11) 0.0282(13) 0.0076(10) 0.0132(11) 0.0076(10)
C54 0.0185(11) 0.0120(10) 0.0193(11) 0.0044(9) 0.0069(9) 0.0074(9)
C55 0.0271(14) 0.0551(19) 0.0460(18) 0.0370(16) 0.0229(14) 0.0271(14)
C56 0.0213(12) 0.0265(13) 0.0274(13) 0.0152(11) 0.0116(11) 0.0162(11)
C57 0.0221(12) 0.0284(13) 0.0317(14) 0.0188(11) 0.0148(11) 0.0156(11)
C58 0.0268(14) 0.0305(14) 0.0336(15) 0.0160(12) 0.0123(12) 0.0138(12)
C59 0.066(3) 0.150(4) 0.0234(16) 0.015(2) 0.0151(17) 0.089(3)
C60 0.0363(16) 0.0477(18) 0.0273(15) 0.0057(13) 0.0111(13) 0.0302(15)
C61 0.0237(13) 0.0421(16) 0.0223(13) 0.0056(12) 0.0100(11) 0.0145(12)
C62 0.0299(15) 0.0422(17) 0.0342(16) 0.0214(14) 0.0147(13) 0.0182(13)
C63 0.0323(15) 0.0335(15) 0.0334(16) 0.0044(13) 0.0167(13) 0.0124(13)
C64 0.0263(13) 0.0210(12) 0.0309(14) 0.0045(11) 0.0138(12) 0.0076(11)
C65 0.0183(12) 0.0277(14) 0.0266(14) 0.0071(11) 0.0042(11) 0.0054(11)
C66 0.0237(13) 0.0280(14) 0.0408(17) 0.0077(12) 0.0124(13) 0.0121(12)
C67 0.020(2) 0.0148(18) 0.027(2) 0.0079(16) 0.0078(17) 0.0074(16)
C67A 0.025(3) 0.028(3) 0.025(3) -0.002(3) 0.008(3) 0.010(3)
C68 0.0241(14) 0.0289(14) 0.0368(16) 0.0022(12) 0.0099(12) 0.0080(12)
C69 0.0238(14) 0.0438(18) 0.0359(17) 0.0087(14) 0.0061(13) 0.0159(13)
C70 0.0225(15) 0.0325(17) 0.096(3) -0.0090(19) 0.0037(18) 0.0163(14)
C71 0.048(2) 0.098(3) 0.110(3) 0.091(3) 0.060(2) 0.058(2)
C72 0.0252(13) 0.0315(14) 0.0321(14) 0.0199(12) 0.0153(11) 0.0213(12)
C73 0.0255(13) 0.0275(13) 0.0347(15) 0.0199(11) 0.0187(12) 0.0185(11)
C74 0.0186(19) 0.0201(19) 0.0185(19) 0.0080(16) 0.0081(16) 0.0103(16)
C74A 0.019(3) 0.019(3) 0.025(3) 0.012(3) 0.008(2) 0.010(2)
C75 0.044(2) 0.103(3) 0.0349(18) 0.023(2) 0.0192(16) 0.052(2)
C76 0.0292(14) 0.0262(13) 0.0413(16) 0.0127(12) 0.0229(13) 0.0175(12)
C77 0.0324(15) 0.0338(15) 0.0263(14) 0.0079(12) 0.0157(12) 0.0143(13)
C78 0.0104(19) 0.012(2) 0.014(2) -0.0007(16) 0.0036(17) 0.0028(16)
C78A 0.041(3) 0.048(4) 0.045(4) 0.028(3) 0.025(3) 0.031(3)
Na1 0.0142(6) 0.0152(6) 0.0167(6) 0.0061(5) 0.0069(5) 0.0080(5)
Na2 0.0150(6) 0.0152(6) 0.0181(6) 0.0073(5) 0.0076(5) 0.0083(5)
O1 0.0241(10) 0.0473(12) 0.0491(13) 0.0385(11) 0.0205(9) 0.0237(9)
O2 0.0303(11) 0.0601(14) 0.0224(10) 0.0079(9) 0.0116(8) 0.0325(11)
O3 0.0175(9) 0.0213(9) 0.0406(12) -0.0006(8) 0.0090(8) 0.0059(8)
O4 0.0171(10) 0.0267(11) 0.0816(19) -0.0179(12) -0.0023(11) 0.0103(9)
O5 0.0469(14) 0.0840(19) 0.129(3) 0.096(2) 0.0660(17) 0.0553(15)
O6 0.0415(12) 0.0885(18) 0.0252(11) 0.0230(11) 0.0194(10) 0.0514(13)

loop_
_atom_type_symbol
_atom_type_description
_atom_type_scat_dispersion_real
_atom_type_scat_dispersion_imag
_atom_type_scat_source
C C 0.0033 0.0016 'International Tables Vol C Tables 4.2.6.8 and 6.1.1.4'
H H 0.0000 0.0000 'International Tables Vol C Tables 4.2.6.8 and 6.1.1.4'
O O 0.0106 0.0060 'International Tables Vol C Tables 4.2.6.8 and 6.1.1.4'
Na Na 0.0362 0.0249 'International Tables Vol C Tables 4.2.6.8 and 6.1.1.4'
Cl Cl 0.1484 0.1585 'International Tables Vol C Tables 4.2.6.8 and 6.1.1.4'
Dy Dy -0.1892 4.4098 'International Tables Vol C Tables 4.2.6.8 and 6.1.1.4'

loop_
_geom_angle_atom_site_label_1
_geom_angle_atom_site_label_2
_geom_angle_atom_site_label_3
_geom_angle
_geom_angle_site_symmetry_1
_geom_angle_site_symmetry_3
Cnt1 Dy1 Cnt2 115.6 . .
Cnt1 Dy1 Cnt3 114.7 . .
Cnt1 Dy1 Cl1 103.6 . .
Cnt2 Dy1 Cnt3 116.7 . .
Cnt2 Dy1 Cl1 99.9 . .
Cnt3 Dy1 Cl1 103.1 . .
Cnt4 Dy2 Cnt5 115.3 . .
Cnt4 Dy2 Cnt6 115.5 . .
Cnt4 Dy2 Cl1 102.2 . .
Cnt5 Dy2 Cnt6 117.5 . .
Cnt5 Dy2 Cl1 102.5 . .
Cnt6 Dy2 Cl1 100.1 . .
C3 Dy1 C10 119.64(7) . .
C3 Dy1 C11 121.56(7) . .
C10 Dy1 C11 30.75(7) . .
C3 Dy1 C21 117.03(7) . .
C10 Dy1 C21 121.66(7) . .
C11 Dy1 C21 117.97(7) . .
C3 Dy1 C20 116.43(7) . .
C10 Dy1 C20 120.68(7) . .
C11 Dy1 C20 101.16(8) . .
C21 Dy1 C20 30.85(8) . .
C3 Dy1 C2 30.92(7) . .
C10 Dy1 C2 116.57(7) . .
C11 Dy1 C2 102.21(8) . .
C21 Dy1 C2 118.75(7) . .
C20 Dy1 C2 101.59(7) . .
C3 Dy1 C19 139.39(7) . .
C10 Dy1 C19 91.23(7) . .
C11 Dy1 C19 71.75(7) . .
C21 Dy1 C19 50.52(8) . .
C20 Dy1 C19 30.11(7) . .
C2 Dy1 C19 113.65(7) . .
C3 Dy1 C12 92.76(7) . .
C10 Dy1 C12 50.43(7) . .
C11 Dy1 C12 30.09(7) . .
C21 Dy1 C12 138.06(7) . .
C20 Dy1 C12 110.67(8) . .
C2 Dy1 C12 72.37(7) . .
C19 Dy1 C12 87.58(7) . .
C3 Dy1 Cl1 85.29(5) . .
C10 Dy1 Cl1 83.33(5) . .
C11 Dy1 Cl1 114.02(6) . .
C21 Dy1 Cl1 88.57(5) . .
C20 Dy1 Cl1 119.42(6) . .
C2 Dy1 Cl1 115.94(5) . .
C19 Dy1 Cl1 126.82(5) . .
C12 Dy1 Cl1 124.73(5) . .
C3 Dy1 C1 50.17(7) . .
C10 Dy1 C1 137.28(7) . .
C11 Dy1 C1 111.64(7) . .
C21 Dy1 C1 90.54(7) . .
C20 Dy1 C1 72.30(7) . .
C2 Dy1 C1 29.60(7) . .
C19 Dy1 C1 89.37(7) . .
C12 Dy1 C1 86.95(7) . .
Cl1 Dy1 C1 128.39(5) . .
C3 Dy1 C4 30.29(7) . .
C10 Dy1 C4 146.40(7) . .
C11 Dy1 C4 150.43(7) . .
C21 Dy1 C4 86.97(7) . .
C20 Dy1 C4 92.92(7) . .
C2 Dy1 C4 49.07(7) . .
C19 Dy1 C4 122.06(7) . .
C12 Dy1 C4 120.40(7) . .
Cl1 Dy1 C4 79.99(5) . .
C1 Dy1 C4 48.45(7) . .
C3 Dy1 C22 142.21(7) . .
C10 Dy1 C22 92.26(7) . .
C11 Dy1 C22 96.23(7) . .
C21 Dy1 C22 29.95(7) . .
C20 Dy1 C22 48.99(7) . .
C2 Dy1 C22 148.22(7) . .
C19 Dy1 C22 48.81(7) . .
C12 Dy1 C22 124.51(7) . .
Cl1 Dy1 C22 78.48(5) . .
C1 Dy1 C22 118.97(7) . .
C4 Dy1 C22 112.48(7) . .
C3 Dy1 C18 89.98(7) . .
C10 Dy1 C18 29.85(7) . .
C11 Dy1 C18 48.81(7) . .
C21 Dy1 C18 147.92(7) . .
C20 Dy1 C18 149.10(7) . .
C2 Dy1 C18 93.32(7) . .
C19 Dy1 C18 119.00(7) . .
C12 Dy1 C18 48.67(7) . .
Cl1 Dy1 C18 76.07(5) . .
C1 Dy1 C18 121.11(7) . .
C4 Dy1 C18 117.00(7) . .
C22 Dy1 C18 118.17(6) . .
C3 Dy1 C27 164.55(7) . .
C10 Dy1 C27 75.61(7) . .
C11 Dy1 C27 69.76(7) . .
C21 Dy1 C27 49.13(7) . .
C20 Dy1 C27 48.41(7) . .
C2 Dy1 C27 142.79(7) . .
C19 Dy1 C27 29.22(7) . .
C12 Dy1 C27 96.12(7) . .
Cl1 Dy1 C27 99.86(5) . .
C1 Dy1 C27 117.63(7) . .
C4 Dy1 C27 135.92(7) . .
C22 Dy1 C27 28.93(6) . .
C18 Dy1 C27 105.37(7) . .
C3 Dy1 C13 75.47(7) . .
C10 Dy1 C13 48.86(7) . .
C11 Dy1 C13 48.05(7) . .
C21 Dy1 C13 165.81(7) . .
C20 Dy1 C13 139.24(7) . .
C2 Dy1 C13 68.00(7) . .
C19 Dy1 C13 115.83(7) . .
C12 Dy1 C13 28.93(7) . .
Cl1 Dy1 C13 99.62(5) . .
C1 Dy1 C13 93.33(7) . .
C4 Dy1 C13 105.77(7) . .
C22 Dy1 C13 140.59(7) . .
C18 Dy1 C13 28.83(7) . .
C27 Dy1 C13 117.49(7) . .
C3 Dy1 C9 48.84(7) . .
C10 Dy1 C9 164.13(7) . .
C11 Dy1 C9 139.74(7) . .
C21 Dy1 C9 72.93(7) . .
C20 Dy1 C9 67.89(7) . .
C2 Dy1 C9 47.62(7) . .
C19 Dy1 C9 94.83(7) . .
C12 Dy1 C9 115.12(7) . .
Cl1 Dy1 C9 104.46(5) . .
C1 Dy1 C9 28.54(7) . .
C4 Dy1 C9 28.74(6) . .
C22 Dy1 C9 102.77(6) . .
C18 Dy1 C9 137.85(6) . .
C27 Dy1 C9 115.74(6) . .
C13 Dy1 C9 115.54(6) . .
C47 Dy2 C30 121.95(7) . .
C47 Dy2 C37 119.12(7) . .
C30 Dy2 C37 117.54(7) . .
C47 Dy2 C29 116.25(7) . .
C30 Dy2 C29 31.03(7) . .
C37 Dy2 C29 121.00(7) . .
C47 Dy2 C38 118.52(8) . .
C30 Dy2 C38 116.14(7) . .
C37 Dy2 C38 30.91(8) . .
C29 Dy2 C38 102.82(8) . .
C47 Dy2 C48 30.94(8) . .
C30 Dy2 C48 118.17(7) . .
C37 Dy2 C48 120.42(8) . .
C29 Dy2 C48 97.49(7) . .
C38 Dy2 C48 103.06(8) . .
C47 Dy2 C39 89.23(8) . .
C30 Dy2 C39 138.57(7) . .
C37 Dy2 C39 50.56(8) . .
C29 Dy2 C39 113.53(7) . .
C38 Dy2 C39 30.12(8) . .
C48 Dy2 C39 73.82(8) . .
C47 Dy2 Cl1 87.90(6) . .
C30 Dy2 Cl1 84.13(5) . .
C37 Dy2 Cl1 86.16(6) . .
C29 Dy2 Cl1 114.88(5) . .
C38 Dy2 Cl1 117.02(6) . .
C48 Dy2 Cl1 118.67(6) . .
C39 Dy2 Cl1 127.09(6) . .
C47 Dy2 C46 30.04(7) . .
C30 Dy2 C46 93.38(7) . .
C37 Dy2 C46 141.68(7) . .
C29 Dy2 C46 97.23(7) . .
C38 Dy2 C46 148.54(8) . .
C48 Dy2 C46 49.88(7) . .
C39 Dy2 C46 118.88(8) . .
Cl1 Dy2 C46 74.42(5) . .
C47 Dy2 C28 135.36(7) . .
C30 Dy2 C28 50.30(7) . .
C37 Dy2 C28 92.73(7) . .
C29 Dy2 C28 29.92(7) . .
C38 Dy2 C28 73.07(7) . .
C48 Dy2 C28 107.03(7) . .
C39 Dy2 C28 88.57(7) . .
Cl1 Dy2 C28 127.29(5) . .
C46 Dy2 C28 125.35(7) . .
C47 Dy2 C45 89.53(7) . .
C30 Dy2 C45 143.32(7) . .
C37 Dy2 C45 30.16(7) . .
C29 Dy2 C45 150.38(7) . .
C38 Dy2 C45 49.17(7) . .
C48 Dy2 C45 98.51(7) . .
C39 Dy2 C45 48.85(7) . .
Cl1 Dy2 C45 78.30(5) . .
C46 Dy2 C45 112.13(7) . .
C28 Dy2 C45 120.76(7) . .
C47 Dy2 C31 149.36(7) . .
C30 Dy2 C31 29.99(6) . .
C37 Dy2 C31 87.64(7) . .
C29 Dy2 C31 49.17(7) . .
C38 Dy2 C31 92.07(7) . .
C48 Dy2 C31 146.11(7) . .
C39 Dy2 C31 120.81(7) . .
Cl1 Dy2 C31 78.74(5) . .
C46 Dy2 C31 119.33(7) . .
C28 Dy2 C31 48.59(7) . .
C45 Dy2 C31 114.07(6) . .
C47 Dy2 C40 73.12(7) . .
C30 Dy2 C40 164.44(7) . .
C37 Dy2 C40 49.19(7) . .
C29 Dy2 C40 142.41(7) . .
C38 Dy2 C40 48.40(7) . .
C48 Dy2 C40 72.19(7) . .
C39 Dy2 C40 29.14(7) . .
Cl1 Dy2 C40 101.31(5) . .
C46 Dy2 C40 102.11(7) . .
C28 Dy2 C40 117.18(7) . .
C45 Dy2 C40 28.92(7) . .
C31 Dy2 C40 136.31(7) . .
C47 Dy2 C49 48.03(7) . .
C30 Dy2 C49 89.45(7) . .
C37 Dy2 C49 144.64(7) . .
C29 Dy2 C49 70.62(7) . .
C38 Dy2 C49 118.22(8) . .
C48 Dy2 C49 28.77(7) . .
C39 Dy2 C49 94.14(7) . .
Cl1 Dy2 C49 121.01(5) . .
C46 Dy2 C49 47.44(7) . .
C28 Dy2 C49 87.71(7) . .
C45 Dy2 C49 127.19(7) . .
C31 Dy2 C49 117.69(7) . .
C40 Dy2 C49 99.88(7) . .
C47 Dy2 C36 163.42(7) . .
C30 Dy2 C36 48.57(7) . .
C37 Dy2 C36 74.57(7) . .
C29 Dy2 C36 47.87(7) . .
C38 Dy2 C36 67.68(7) . .
C48 Dy2 C36 135.49(7) . .
C39 Dy2 C36 93.79(7) . .
Cl1 Dy2 C36 103.08(5) . .
C46 Dy2 C36 141.41(7) . .
C28 Dy2 C36 28.73(6) . .
C45 Dy2 C36 104.71(6) . .
C31 Dy2 C36 28.62(6) . .
C40 Dy2 C36 115.88(6) . .
C49 Dy2 C36 115.43(6) . .
C47 Dy2 C54 47.38(7) . .
C30 Dy2 C54 76.13(7) . .
C37 Dy2 C54 166.29(7) . .
C29 Dy2 C54 70.92(7) . .
C38 Dy2 C54 146.17(8) . .
C48 Dy2 C54 47.60(7) . .
C39 Dy2 C54 120.37(7) . .
Cl1 Dy2 C54 94.79(5) . .
C46 Dy2 C54 28.18(6) . .
C28 Dy2 C54 97.50(7) . .
C45 Dy2 C54 136.81(6) . .
C31 Dy2 C54 105.97(6) . .
C40 Dy2 C54 117.45(7) . .
C49 Dy2 C54 27.95(6) . .
C36 Dy2 C54 118.30(6) . .
Dy1 Cl1 Dy2 170.69(2) . .
C2 C1 C9 107.6(2) . .
C2 C1 Dy1 69.84(13) . .
C9 C1 Dy1 81.52(13) . .
C1 C2 C3 110.0(2) . .
C1 C2 Dy1 80.57(13) . .
C3 C2 Dy1 72.49(13) . .
C2 C3 C4 106.8(2) . .
C2 C3 Dy1 76.58(13) . .
C4 C3 Dy1 82.79(13) . .
C5 C4 C3 132.7(2) . .
C5 C4 C9 119.4(2) . .
C3 C4 C9 107.9(2) . .
C5 C4 Dy1 120.77(15) . .
C3 C4 Dy1 66.91(12) . .
C9 C4 Dy1 80.70(13) . .
C6 C5 C4 119.1(2) . .
C5 C6 C7 121.3(2) . .
C8 C7 C6 121.0(2) . .
C7 C8 C9 119.3(2) . .
C8 C9 C1 132.7(2) . .
C8 C9 C4 119.9(2) . .
C1 C9 C4 107.4(2) . .
C8 C9 Dy1 126.50(15) . .
C1 C9 Dy1 69.94(13) . .
C4 C9 Dy1 70.56(12) . .
C11 C10 C18 107.1(2) . .
C11 C10 Dy1 74.90(13) . .
C18 C10 Dy1 83.00(13) . .
C10 C11 C12 110.0(2) . .
C10 C11 Dy1 74.35(13) . .
C12 C11 Dy1 78.99(14) . .
C11 C12 C13 107.4(2) . .
C11 C12 Dy1 70.92(13) . .
C13 C12 Dy1 82.18(13) . .
C14 C13 C12 133.0(2) . .
C14 C13 C18 119.7(2) . .
C12 C13 C18 107.4(2) . .
C14 C13 Dy1 125.44(16) . .
C12 C13 Dy1 68.89(13) . .
C18 C13 Dy1 72.64(12) . .
C15 C14 C13 119.3(2) . .
C14 C15 C16 121.0(2) . .
C17 C16 C15 121.4(2) . .
C16 C17 C18 119.1(2) . .
C17 C18 C10 132.6(2) . .
C17 C18 C13 119.5(2) . .
C10 C18 C13 107.8(2) . .
C17 C18 Dy1 122.68(15) . .
C10 C18 Dy1 67.14(12) . .
C13 C18 Dy1 78.52(13) . .
C20 C19 C27 107.6(2) . .
C20 C19 Dy1 71.55(13) . .
C27 C19 Dy1 81.49(13) . .
C19 C20 C21 109.7(2) . .
C19 C20 Dy1 78.34(13) . .
C21 C20 Dy1 74.42(13) . .
C20 C21 C22 106.9(2) . .
C20 C21 Dy1 74.73(13) . .
C22 C21 Dy1 82.05(13) . .
C23 C22 C21 132.4(2) . .
C23 C22 C27 119.3(2) . .
C21 C22 C27 108.3(2) . .
C23 C22 Dy1 122.02(15) . .
C21 C22 Dy1 68.00(12) . .
C27 C22 Dy1 78.10(13) . .
C24 C23 C22 119.3(2) . .
C23 C24 C25 121.3(2) . .
C26 C25 C24 121.0(2) . .
C25 C26 C27 119.3(2) . .
C26 C27 C19 133.0(2) . .
C26 C27 C22 119.9(2) . .
C19 C27 C22 107.2(2) . .
C26 C27 Dy1 123.82(15) . .
C19 C27 Dy1 69.29(13) . .
C22 C27 Dy1 72.97(12) . .
C29 C28 C36 107.5(2) . .
C29 C28 Dy2 69.86(13) . .
C36 C28 Dy2 82.47(13) . .
C28 C29 C30 109.6(2) . .
C28 C29 Dy2 80.22(13) . .
C30 C29 Dy2 73.74(13) . .
C29 C30 C31 107.4(2) . .
C29 C30 Dy2 75.23(13) . .
C31 C30 Dy2 83.39(13) . .
C32 C31 C30 132.7(2) . .
C32 C31 C36 119.6(2) . .
C30 C31 C36 107.6(2) . .
C32 C31 Dy2 121.76(15) . .
C30 C31 Dy2 66.62(12) . .
C36 C31 Dy2 79.97(13) . .
C33 C32 C31 118.9(2) . .
C32 C33 C34 121.2(2) . .
C35 C34 C33 121.2(2) . .
C34 C35 C36 119.1(2) . .
C35 C36 C28 132.6(2) . .
C35 C36 C31 119.8(2) . .
C28 C36 C31 107.5(2) . .
C35 C36 Dy2 127.18(15) . .
C28 C36 Dy2 68.80(12) . .
C31 C36 Dy2 71.42(12) . .
C38 C37 C45 107.0(2) . .
C38 C37 Dy2 74.93(14) . .
C45 C37 Dy2 82.57(13) . .
C39 C38 C37 109.7(2) . .
C39 C38 Dy2 78.44(14) . .
C37 C38 Dy2 74.16(13) . .
C38 C39 C40 107.9(2) . .
C38 C39 Dy2 71.45(13) . .
C40 C39 Dy2 81.91(13) . .
C41 C40 C39 132.7(2) . .
C41 C40 C45 119.9(2) . .
C39 C40 C45 107.3(2) . .
C41 C40 Dy2 125.57(16) . .
C39 C40 Dy2 68.95(13) . .
C45 C40 Dy2 72.96(12) . .
C42 C41 C40 119.1(2) . .
C41 C42 C43 121.1(2) . .
C44 C43 C42 121.3(2) . .
C43 C44 C45 119.3(2) . .
C44 C45 C40 119.4(2) . .
C44 C45 C37 132.9(2) . .
C40 C45 C37 107.7(2) . .
C44 C45 Dy2 122.51(15) . .
C40 C45 Dy2 78.12(13) . .
C37 C45 Dy2 67.27(12) . .
C47 C46 C54 107.8(2) . .
C47 C46 Dy2 68.69(13) . .
C54 C46 Dy2 84.95(14) . .
C46 C47 C48 109.5(2) . .
C46 C47 Dy2 81.27(14) . .
C48 C47 Dy2 77.12(14) . .
C47 C48 C49 107.3(2) . .
C47 C48 Dy2 71.95(13) . .
C49 C48 Dy2 86.17(14) . .
C50 C49 C48 132.7(2) . .
C50 C49 C54 119.3(2) . .
C48 C49 C54 107.8(2) . .
C50 C49 Dy2 126.36(16) . .
C48 C49 Dy2 65.05(12) . .
C54 C49 Dy2 78.13(13) . .
C51 C50 C49 119.1(2) . .
C50 C51 C52 121.7(2) . .
C53 C52 C51 120.7(2) . .
C52 C53 C54 119.3(2) . .
C53 C54 C46 132.5(2) . .
C53 C54 C49 119.9(2) . .
C46 C54 C49 107.4(2) . .
C53 C54 Dy2 127.99(15) . .
C46 C54 Dy2 66.88(12) . .
C49 C54 Dy2 73.91(13) . .
O1 C55 C56 107.6(2) . .
C55 C56 C57 102.1(2) . .
C58 C57 C56 101.9(2) . .
O1 C58 C57 105.4(2) . .
O2 C59 C60 110.3(3) . .
C59 C60 C61 104.3(2) . .
C62 C61 C60 102.5(2) . .
O2 C62 C61 104.1(2) . .
O3 C63 C64 105.5(2) . .
C63 C64 C65 101.5(2) . .
C66 C65 C64 102.1(2) . .
O3 C66 C65 106.9(2) . .
O4 C67 C68 101.0(3) . .
C68 C67A O4 101.3(4) . .
C67A C68 C69 104.3(4) . .
C69 C68 C67 101.2(3) . .
C70 C69 C68 103.7(2) . .
O4 C70 C69 110.4(3) . .
O5 C71 C72 109.9(2) . .
C71 C72 C73 102.0(2) . .
C74A C73 C72 102.5(3) . .
C74 C73 C72 103.5(2) . .
C73 C74 O5 103.0(3) . .
C73 C74A O5 101.0(4) . .
O6 C75 C76 110.1(3) . .
C75 C76 C77 102.0(2) . .
C78 C77 C76 102.8(3) . .
C78A C77 C76 100.3(3) . .
C77 C78 O6 102.6(3) . .
O6 C78A C77 100.5(4) . .
O1 Na1 O1 180.0 . 2_867
O1 Na1 O2 89.21(8) . 2_867
O1 Na1 O2 90.79(7) 2_867 2_867
O1 Na1 O2 90.79(8) . .
O1 Na1 O2 89.21(8) 2_867 .
O2 Na1 O2 180.0 2_867 .
O1 Na1 O3 92.99(8) . 2_867
O1 Na1 O3 87.01(8) 2_867 2_867
O2 Na1 O3 86.67(7) 2_867 2_867
O2 Na1 O3 93.33(7) . 2_867
O1 Na1 O3 87.01(8) . .
O1 Na1 O3 92.99(8) 2_867 .
O2 Na1 O3 93.33(7) 2_867 .
O2 Na1 O3 86.67(7) . .
O3 Na1 O3 180.00(11) 2_867 .
O5 Na2 O5 180.0 . 2_654
O5 Na2 O4 88.52(10) . .
O5 Na2 O4 91.48(10) 2_654 .
O5 Na2 O4 91.48(10) . 2_654
O5 Na2 O4 88.52(10) 2_654 2_654
O4 Na2 O4 180.0 . 2_654
O5 Na2 O6 91.85(9) . .
O5 Na2 O6 88.15(9) 2_654 .
O4 Na2 O6 86.01(9) . .
O4 Na2 O6 93.99(9) 2_654 .
O5 Na2 O6 88.15(9) . 2_654
O5 Na2 O6 91.85(9) 2_654 2_654
O4 Na2 O6 93.99(9) . 2_654
O4 Na2 O6 86.01(9) 2_654 2_654
O6 Na2 O6 180.0 . 2_654
C55 O1 C58 109.1(2) . .
C55 O1 Na1 130.86(17) . .
C58 O1 Na1 117.39(15) . .
C59 O2 C62 106.8(2) . .
C59 O2 Na1 126.46(19) . .
C62 O2 Na1 126.69(16) . .
C66 O3 C63 109.7(2) . .
C66 O3 Na1 126.79(16) . .
C63 O3 Na1 121.37(16) . .
C70 O4 C67 105.1(3) . .
C70 O4 C67A 103.1(3) . .
C70 O4 Na2 131.86(19) . .
C67 O4 Na2 120.6(2) . .
C67A O4 Na2 117.8(3) . .
C71 O5 C74 109.6(2) . .
C71 O5 C74A 97.5(3) . .
C71 O5 Na2 136.81(19) . .
C74 O5 Na2 113.40(19) . .
C74A O5 Na2 114.9(2) . .
C75 O6 C78 107.3(3) . .
C75 O6 C78A 96.0(3) . .
C75 O6 Na2 129.3(2) . .
C78 O6 Na2 123.1(2) . .
C78A O6 Na2 119.1(3) . .

loop_
_geom_bond_atom_site_label_1
_geom_bond_atom_site_label_2
_geom_bond_distance
_geom_bond_site_symmetry_2
Dy1 Cnt1 2.499 .
Dy1 Cnt2 2.490 .
Dy1 Cnt3 2.482 .
Dy2 Cnt4 2.494 .
Dy2 Cnt5 2.474 .
Dy2 Cnt6 2.535 .
Dy1 C3 2.617(2) .
Dy1 C10 2.646(2) .
Dy1 C11 2.653(2) .
Dy1 C21 2.655(2) .
Dy1 C20 2.659(2) .
Dy1 C2 2.670(2) .
Dy1 C19 2.745(2) .
Dy1 C12 2.755(2) .
Dy1 Cl1 2.7571(5) .
Dy1 C1 2.805(2) .
Dy1 C4 2.823(2) .
Dy1 C22 2.836(2) .
Dy1 C18 2.850(2) .
Dy1 C27 2.902(2) .
Dy1 C13 2.926(2) .
Dy1 C9 2.954(2) .
Dy2 C47 2.614(2) .
Dy2 C30 2.627(2) .
Dy2 C37 2.637(2) .
Dy2 C29 2.647(2) .
Dy2 C38 2.647(2) .
Dy2 C48 2.680(2) .
Dy2 C39 2.735(2) .
Dy2 Cl1 2.7731(5) .
Dy2 C46 2.773(2) .
Dy2 C28 2.778(2) .
Dy2 C45 2.835(2) .
Dy2 C31 2.843(2) .
Dy2 C40 2.902(2) .
Dy2 C49 2.949(2) .
Dy2 C36 2.954(2) .
Dy2 C54 3.004(2) .
C1 C2 1.405(3) .
C1 C9 1.427(3) .
C2 C3 1.410(3) .
C3 C4 1.435(3) .
C4 C5 1.412(3) .
C4 C9 1.439(3) .
C5 C6 1.375(3) .
C6 C7 1.417(4) .
C7 C8 1.369(4) .
C8 C9 1.411(3) .
C10 C11 1.405(3) .
C10 C18 1.429(3) .
C11 C12 1.407(3) .
C12 C13 1.429(3) .
C13 C14 1.415(3) .
C13 C18 1.440(3) .
C14 C15 1.371(4) .
C15 C16 1.415(4) .
C16 C17 1.374(3) .
C17 C18 1.413(3) .
C19 C20 1.406(3) .
C19 C27 1.432(3) .
C20 C21 1.413(3) .
C21 C22 1.430(3) .
C22 C23 1.413(3) .
C22 C27 1.435(3) .
C23 C24 1.374(3) .
C24 C25 1.415(3) .
C25 C26 1.367(3) .
C26 C27 1.414(3) .
C28 C29 1.406(3) .
C28 C36 1.432(3) .
C29 C30 1.411(3) .
C30 C31 1.431(3) .
C31 C32 1.413(3) .
C31 C36 1.437(3) .
C32 C33 1.379(3) .
C33 C34 1.414(4) .
C34 C35 1.370(3) .
C35 C36 1.415(3) .
C37 C38 1.408(4) .
C37 C45 1.436(3) .
C38 C39 1.401(4) .
C39 C40 1.427(3) .
C40 C41 1.417(3) .
C40 C45 1.434(3) .
C41 C42 1.367(4) .
C42 C43 1.414(4) .
C43 C44 1.371(3) .
C44 C45 1.411(3) .
C46 C47 1.405(3) .
C46 C54 1.424(3) .
C47 C48 1.414(4) .
C48 C49 1.423(3) .
C49 C50 1.419(3) .
C49 C54 1.439(3) .
C50 C51 1.370(4) .
C51 C52 1.419(4) .
C52 C53 1.374(4) .
C53 C54 1.415(3) .
C55 O1 1.410(3) .
C55 C56 1.519(4) .
C56 C57 1.522(3) .
C57 C58 1.496(4) .
C58 O1 1.451(3) .
C59 O2 1.399(4) .
C59 C60 1.462(4) .
C60 C61 1.519(4) .
C61 C62 1.510(4) .
C62 O2 1.443(4) .
C63 O3 1.445(3) .
C63 C64 1.517(4) .
C64 C65 1.527(4) .
C65 C66 1.509(4) .
C66 O3 1.420(3) .
C67 O4 1.498(4) .
C67 C68 1.520(5) .
C67A C68 1.457(7) .
C67A O4 1.554(7) .
C68 C69 1.514(4) .
C69 C70 1.482(4) .
C70 O4 1.371(4) .
C71 O5 1.339(4) .
C71 C72 1.504(4) .
C72 C73 1.525(3) .
C73 C74A 1.432(6) .
C73 C74 1.475(4) .
C74 O5 1.493(4) .
C74A O5 1.575(6) .
C75 O6 1.381(4) .
C75 C76 1.494(4) .
C76 C77 1.524(4) .
C77 C78 1.480(5) .
C77 C78A 1.523(7) .
C78 O6 1.514(5) .
C78A O6 1.516(6) .
Na1 O1 2.3557(18) .
Na1 O1 2.3557(18) 2_867
Na1 O2 2.3630(19) 2_867
Na1 O2 2.3631(19) .
Na1 O3 2.3869(19) 2_867
Na1 O3 2.3869(19) .
Na2 O5 2.303(2) .
Na2 O5 2.303(2) 2_654
Na2 O4 2.342(2) .
Na2 O4 2.342(2) 2_654
Na2 O6 2.4029(19) .
Na2 O6 2.4030(19) 2_654
